data_7024352
loop_
_publ_author_name
'Gerasimchuk, Nikolay'
'Esaulenko, Andrey N.'
'Dalley, Kent N.'
'Moore, Curtis'

_publ_section_title
;
 2-Cyano-2-isonitrosoacetamide and its Ag(I) complexes. Silver(I)
 cyanoximate as a non-electric gas sensor.
;
_journal_issue 3
_journal_name_full 'Dalton transactions (Cambridge, England : 2003)'
_journal_page_first 749
_journal_page_last 764
_journal_paper_doi 10.1039/b915603h
_journal_volume 39
_journal_year 2010
_chemical_formula_moiety 'C15 H26 Ag N4, C3 H2 N3 O2, C2 H3 N'
_chemical_formula_sum 'C20 H31 Ag N8 O2'
_chemical_formula_weight 523.40
_chemical_melting_point 'decomposes upon heating to 147 C'
_chemical_name_common 'Silver(I)-ane[N4]-macrocyclic complex'
_chemical_name_systematic
;
?
;
_space_group_IT_number 14
_symmetry_cell_setting monoclinic
_symmetry_Int_Tables_number 14
_symmetry_space_group_name_Hall '-P 2yn'
_symmetry_space_group_name_H-M 'P 1 21/n 1'
_atom_sites_solution_hydrogens geom
_atom_sites_solution_primary direct
_atom_sites_solution_secondary difmap
_audit_creation_method SHELXL-97
_cell_angle_alpha 90.00
_cell_angle_beta 104.800(10)
_cell_angle_gamma 90.00
_cell_formula_units_Z 4
_cell_length_a 12.604(2)
_cell_length_b 11.354(2)
_cell_length_c 17.447(3)
_cell_measurement_reflns_used 235
_cell_measurement_temperature 293(2)
_cell_measurement_theta_max 25.06
_cell_measurement_theta_min 2.57
_cell_volume 2413.9(7)
_computing_cell_refinement 'SAINT (Bruker, 1998)'
_computing_data_collection 'SMART (Bruker, 1998)'
_computing_data_reduction 'SAINT (Bruker, 1998)'
_computing_molecular_graphics 'ORTEP-III (Burnett & Johnson, 1996)'
_computing_publication_material 'CIFTAB (Sheldrick, 1997)'
_computing_structure_refinement 'SHELXL-97 (Sheldrick, 1997)'
_computing_structure_solution 'SHELXS-97 (Sheldrick, 1990)'
_diffrn_ambient_temperature 293(2)
_diffrn_measured_fraction_theta_full 0.997
_diffrn_measured_fraction_theta_max 0.997
_diffrn_measurement_device_type 'Bruker APEX2 CCD area detector'
_diffrn_measurement_method 'omega scans'
_diffrn_radiation_monochromator graphite
_diffrn_radiation_source 'fine-focus sealed tube'
_diffrn_radiation_type MoK\a
_diffrn_radiation_wavelength 0.71073
_diffrn_reflns_av_R_equivalents 0.0277
_diffrn_reflns_av_sigmaI/netI 0.0554
_diffrn_reflns_limit_h_max 15
_diffrn_reflns_limit_h_min 0
_diffrn_reflns_limit_k_max 13
_diffrn_reflns_limit_k_min 0
_diffrn_reflns_limit_l_max 20
_diffrn_reflns_limit_l_min -20
_diffrn_reflns_number 4476
_diffrn_reflns_theta_full 25.06
_diffrn_reflns_theta_max 25.06
_diffrn_reflns_theta_min 2.30
_diffrn_standards_decay_% 0.0
_exptl_absorpt_coefficient_mu 0.867
_exptl_absorpt_correction_T_max 0.896
_exptl_absorpt_correction_T_min 0.781
_exptl_absorpt_correction_type numerical
_exptl_absorpt_process_details 'SADABS (Bruker AXS, 2005)'
_exptl_crystal_colour orange-brown
_exptl_crystal_density_diffrn 1.440
_exptl_crystal_density_meas ?
_exptl_crystal_density_method 'not measured'
_exptl_crystal_description block
_exptl_crystal_F_000 1080
_exptl_crystal_size_max 0.34
_exptl_crystal_size_mid 0.27
_exptl_crystal_size_min 0.21
_refine_diff_density_max 0.541
_refine_diff_density_min -0.527
_refine_diff_density_rms 0.081
_refine_ls_extinction_coef none
_refine_ls_extinction_method SHELXL
_refine_ls_goodness_of_fit_ref 1.069
_refine_ls_hydrogen_treatment constr
_refine_ls_matrix_type full
_refine_ls_number_parameters 287
_refine_ls_number_reflns 4268
_refine_ls_number_restraints 0
_refine_ls_restrained_S_all 1.069
_refine_ls_R_factor_all 0.0784
_refine_ls_R_factor_gt 0.0439
_refine_ls_shift/su_max 0.000
_refine_ls_shift/su_mean 0.000
_refine_ls_structure_factor_coef Fsqd
_refine_ls_weighting_details 'calc w=1/[\s^2^(Fo^2^)+(0.0346P)^2^+1.8285P] where P=(Fo^2^+2Fc^2^)/3'
_refine_ls_weighting_scheme calc
_refine_ls_wR_factor_gt 0.0849
_refine_ls_wR_factor_ref 0.0969
_reflns_number_gt 2995
_reflns_number_total 4268
_reflns_threshold_expression >2sigma(I)
_cod_data_source_file b915603h.txt
_cod_data_source_block Ag-N4-ACO1
_cod_depositor_comments
;
The following automatic conversions were performed:

'_exptl_crystal_density_meas' value 'not measured' was changed to '?'
- the value is perceived as not measured.

Automatic conversion script
Id: cif_fix_values 3008 2015-01-20 13:52:24Z robertas 
;
_cod_original_sg_symbol_H-M 'P 21/n'
_cod_database_code 7024352

loop_
_symmetry_equiv_pos_as_xyz
'x, y, z'
'-x+1/2, y+1/2, -z+1/2'
'-x, -y, -z'
'x-1/2, -y-1/2, z-1/2'

loop_
_atom_site_label
_atom_site_type_symbol
_atom_site_fract_x
_atom_site_fract_y
_atom_site_fract_z
_atom_site_U_iso_or_equiv
_atom_site_adp_type
_atom_site_occupancy
_atom_site_symmetry_multiplicity
_atom_site_calc_flag
_atom_site_refinement_flags
Ag Ag 0.20270(3) 0.10685(3) 0.15759(2) 0.04185(15) Uani 1 1 d .
N1 N 0.1686(3) 0.2157(3) 0.0416(2) 0.0365(9) Uani 1 1 d .
C2 C 0.2478(4) 0.2312(4) 0.0040(3) 0.0402(11) Uani 1 1 d .
C3 C 0.2329(4) 0.3039(5) -0.0608(3) 0.0536(14) Uani 1 1 d .
H3 H 0.2884 0.3136 -0.0865 0.064 Uiso 1 1 calc R
C4 C 0.1349(5) 0.3621(5) -0.0869(3) 0.0679(17) Uani 1 1 d .
H4 H 0.1230 0.4104 -0.1314 0.081 Uiso 1 1 calc R
C5 C 0.0542(4) 0.3488(5) -0.0472(3) 0.0554(14) Uani 1 1 d .
H5 H -0.0122 0.3887 -0.0638 0.066 Uiso 1 1 calc R
C6 C 0.0737(4) 0.2756(4) 0.0173(3) 0.0408(11) Uani 1 1 d .
C7 C -0.0085(4) 0.2535(4) 0.0659(3) 0.0430(12) Uani 1 1 d .
H7 H -0.0633 0.3167 0.0550 0.052 Uiso 1 1 calc R
C8 C -0.0672(4) 0.1360(5) 0.0433(4) 0.0629(16) Uani 1 1 d G
H8A H -0.1160 0.1273 0.0772 0.094 Uiso 1 1 calc G
H8B H -0.1088 0.1340 -0.0111 0.094 Uiso 1 1 calc G
H8C H -0.0149 0.0729 0.0530 0.094 Uiso 1 1 calc G
N9 N 0.0472(3) 0.2551(3) 0.1504(2) 0.0356(9) Uani 1 1 d .
H9 H 0.0100 0.2080 0.1761 0.043 Uiso 1 1 d R
C10 C 0.0730(4) 0.3738(4) 0.1820(3) 0.0446(12) Uani 1 1 d .
H10A H 0.0057 0.4192 0.1727 0.053 Uiso 1 1 calc R
H10B H 0.1206 0.4118 0.1538 0.053 Uiso 1 1 calc R
C11 C 0.1286(4) 0.3744(4) 0.2700(3) 0.0484(13) Uani 1 1 d .
H11A H 0.1207 0.4522 0.2908 0.058 Uiso 1 1 calc R
H11B H 0.0906 0.3193 0.2962 0.058 Uiso 1 1 calc R
C12 C 0.2488(4) 0.3429(4) 0.2911(3) 0.0418(11) Uani 1 1 d .
H12A H 0.2720 0.3222 0.3469 0.050 Uiso 1 1 calc R
H12B H 0.2596 0.2745 0.2607 0.050 Uiso 1 1 calc R
N13 N 0.3171(3) 0.4403(3) 0.2753(2) 0.0354(8) Uani 1 1 d .
H13 H 0.2980 0.4604 0.2197 0.043 Uiso 1 1 d R
C14 C 0.4345(4) 0.4076(4) 0.2860(3) 0.0461(12) Uani 1 1 d .
H14A H 0.4682 0.3993 0.3423 0.055 Uiso 1 1 calc R
H14B H 0.4712 0.4720 0.2667 0.055 Uiso 1 1 calc R
C15 C 0.4548(4) 0.2945(4) 0.2444(3) 0.0481(13) Uani 1 1 d .
H15A H 0.5333 0.2815 0.2557 0.058 Uiso 1 1 calc R
H15B H 0.4235 0.2291 0.2669 0.058 Uiso 1 1 calc R
C16 C 0.4084(4) 0.2928(4) 0.1556(3) 0.0406(11) Uani 1 1 d .
H16A H 0.3423 0.3403 0.1418 0.049 Uiso 1 1 calc R
H16B H 0.4612 0.3273 0.1303 0.049 Uiso 1 1 calc R
N17 N 0.3825(3) 0.1724(3) 0.1256(2) 0.0336(8) Uani 1 1 d .
H17 H 0.4630 0.1431 0.1462 0.040 Uiso 1 1 d R
C18 C 0.3543(4) 0.1660(4) 0.0388(3) 0.0409(11) Uani 1 1 d .
H18 H 0.4133 0.2020 0.0195 0.049 Uiso 1 1 calc R
C19 C 0.3432(5) 0.0351(5) 0.0145(3) 0.0600(15) Uani 1 1 d G
H19A H 0.4091 -0.0069 0.0395 0.090 Uiso 1 1 calc G
H19B H 0.2822 0.0010 0.0300 0.090 Uiso 1 1 calc G
H19C H 0.3308 0.0302 -0.0420 0.090 Uiso 1 1 calc G
O21 O 0.8993(3) 0.1812(3) 0.2483(2) 0.0604(10) Uani 1 1 d .
N22 N 0.8366(3) 0.0930(4) 0.2530(3) 0.0503(10) Uani 1 1 d .
C23 C 0.7363(4) 0.0939(4) 0.2055(3) 0.0429(11) Uani 1 1 d .
C24 C 0.6959(4) 0.1841(5) 0.1485(3) 0.0511(12) Uani 1 1 d .
N25 N 0.6635(5) 0.2564(5) 0.1031(3) 0.0817(16) Uani 1 1 d .
C26 C 0.6616(4) -0.0052(4) 0.2083(3) 0.0486(12) Uani 1 1 d .
O27 O 0.5678(3) -0.0060(3) 0.1656(2) 0.0681(11) Uani 1 1 d .
N28 N 0.7019(4) -0.0904(4) 0.2582(3) 0.0840(17) Uani 1 1 d .
H28A H 0.6681 -0.1446 0.2722 0.126 Uiso 1 1 d R
H28B H 0.7723 -0.0798 0.2825 0.126 Uiso 1 1 d R
C31 C 0.0602(6) 0.1295(8) 0.4265(4) 0.118(3) Uani 1 1 d .
H31A H 0.0645 0.1670 0.4764 0.176 Uiso 1 1 d R
H31B H 0.0265 0.0535 0.4257 0.176 Uiso 1 1 d R
H31C H 0.0171 0.1771 0.3845 0.176 Uiso 1 1 d R
C32 C 0.1636(6) 0.1021(6) 0.4100(4) 0.0718(17) Uani 1 1 d .
N33 N 0.2421(6) 0.0798(5) 0.3945(4) 0.0912(18) Uani 1 1 d .

loop_
_atom_site_aniso_label
_atom_site_aniso_U_11
_atom_site_aniso_U_22
_atom_site_aniso_U_33
_atom_site_aniso_U_23
_atom_site_aniso_U_13
_atom_site_aniso_U_12
Ag 0.0492(2) 0.03313(19) 0.0429(2) 0.00858(19) 0.01107(15) 0.0019(2)
N1 0.033(2) 0.042(2) 0.034(2) 0.0074(17) 0.0098(17) 0.0075(18)
C2 0.037(3) 0.049(3) 0.034(2) -0.002(2) 0.007(2) 0.001(2)
C3 0.053(3) 0.071(4) 0.041(3) 0.011(3) 0.019(2) -0.002(3)
C4 0.074(4) 0.079(4) 0.048(3) 0.032(3) 0.012(3) 0.009(3)
C5 0.051(3) 0.062(3) 0.046(3) 0.010(3) 0.001(3) 0.012(3)
C6 0.039(3) 0.044(3) 0.035(2) 0.003(2) 0.001(2) 0.004(2)
C7 0.024(2) 0.055(3) 0.047(3) 0.003(2) 0.005(2) 0.008(2)
C8 0.046(3) 0.080(4) 0.062(3) -0.017(3) 0.013(3) -0.016(3)
N9 0.033(2) 0.0300(19) 0.043(2) 0.0023(17) 0.0091(17) -0.0012(17)
C10 0.033(2) 0.033(3) 0.068(3) -0.002(2) 0.013(2) 0.001(2)
C11 0.050(3) 0.042(3) 0.059(3) -0.017(2) 0.024(2) -0.012(2)
C12 0.045(3) 0.036(2) 0.043(3) -0.004(2) 0.009(2) -0.005(2)
N13 0.037(2) 0.0341(19) 0.035(2) -0.0056(16) 0.0097(17) -0.0056(17)
C14 0.038(3) 0.050(3) 0.048(3) -0.015(2) 0.006(2) -0.001(2)
C15 0.035(3) 0.055(3) 0.050(3) -0.010(2) 0.002(2) 0.009(2)
C16 0.043(3) 0.033(2) 0.046(3) -0.002(2) 0.013(2) 0.004(2)
N17 0.030(2) 0.034(2) 0.036(2) -0.0046(17) 0.0080(16) 0.0030(17)
C18 0.037(3) 0.051(3) 0.039(3) -0.002(2) 0.018(2) 0.002(2)
C19 0.056(4) 0.057(4) 0.064(4) -0.020(3) 0.011(3) 0.009(3)
O21 0.042(2) 0.057(2) 0.084(3) 0.001(2) 0.0201(19) -0.0095(19)
N22 0.037(2) 0.048(3) 0.068(3) -0.003(2) 0.016(2) -0.001(2)
C23 0.040(3) 0.037(3) 0.052(3) -0.001(2) 0.012(2) 0.004(2)
C24 0.051(3) 0.050(3) 0.052(3) -0.006(3) 0.013(3) -0.005(3)
N25 0.102(4) 0.064(3) 0.068(3) 0.018(3) 0.002(3) 0.003(3)
C26 0.037(3) 0.046(3) 0.065(3) 0.002(3) 0.017(3) -0.002(2)
O27 0.036(2) 0.064(3) 0.096(3) 0.012(2) 0.002(2) -0.0038(19)
N28 0.056(3) 0.063(3) 0.122(4) 0.039(3) 0.003(3) -0.006(3)
C31 0.087(5) 0.192(10) 0.073(5) -0.028(6) 0.020(4) 0.001(6)
C32 0.087(5) 0.062(4) 0.067(4) -0.008(3) 0.021(4) -0.004(4)
N33 0.109(5) 0.068(4) 0.105(5) -0.004(3) 0.043(4) 0.003(4)

loop_
_atom_type_symbol
_atom_type_description
_atom_type_scat_dispersion_real
_atom_type_scat_dispersion_imag
_atom_type_scat_source
C C 0.0033 0.0016 'International Tables Vol C Tables 4.2.6.8 and 6.1.1.4'
H H 0.0000 0.0000 'International Tables Vol C Tables 4.2.6.8 and 6.1.1.4'
N N 0.0061 0.0033 'International Tables Vol C Tables 4.2.6.8 and 6.1.1.4'
O O 0.0106 0.0060 'International Tables Vol C Tables 4.2.6.8 and 6.1.1.4'
Ag Ag -0.8971 1.1015 'International Tables Vol C Tables 4.2.6.8 and 6.1.1.4'

loop_
_geom_angle_atom_site_label_1
_geom_angle_atom_site_label_2
_geom_angle_atom_site_label_3
_geom_angle
_geom_angle_site_symmetry_1
_geom_angle_site_symmetry_3
N13 Ag N1 150.98(13) 2_545 .
N13 Ag N9 112.87(12) 2_545 .
N1 Ag N9 68.78(12) . .
N13 Ag N17 124.77(12) 2_545 .
N1 Ag N17 68.54(12) . .
N9 Ag N17 120.24(11) . .
C2 N1 C6 119.6(4) . .
C2 N1 Ag 120.2(3) . .
C6 N1 Ag 119.7(3) . .
N1 C2 C3 121.3(4) . .
N1 C2 C18 115.8(4) . .
C3 C2 C18 122.9(4) . .
C4 C3 C2 119.1(5) . .
C4 C3 H3 120.5 . .
C2 C3 H3 120.5 . .
C3 C4 C5 119.8(5) . .
C3 C4 H4 120.1 . .
C5 C4 H4 120.1 . .
C6 C5 C4 118.7(5) . .
C6 C5 H5 120.7 . .
C4 C5 H5 120.7 . .
N1 C6 C5 121.6(5) . .
N1 C6 C7 114.8(4) . .
C5 C6 C7 123.7(4) . .
N9 C7 C6 109.9(4) . .
N9 C7 C8 110.3(4) . .
C6 C7 C8 110.8(4) . .
N9 C7 H7 108.6 . .
C6 C7 H7 108.6 . .
C8 C7 H7 108.6 . .
C7 C8 H8A 106.0 . .
C7 C8 H8B 112.4 . .
H8A C8 H8B 109.5 . .
C7 C8 H8C 109.9 . .
H8A C8 H8C 109.4 . .
H8B C8 H8C 109.5 . .
C10 N9 C7 113.3(4) . .
C10 N9 Ag 119.6(3) . .
C7 N9 Ag 101.9(3) . .
C10 N9 H9 117.0 . .
C7 N9 H9 108.5 . .
Ag N9 H9 94.3 . .
N9 C10 C11 112.8(4) . .
N9 C10 H10A 109.0 . .
C11 C10 H10A 109.0 . .
N9 C10 H10B 109.0 . .
C11 C10 H10B 109.0 . .
H10A C10 H10B 107.8 . .
C12 C11 C10 114.9(4) . .
C12 C11 H11A 108.5 . .
C10 C11 H11A 108.5 . .
C12 C11 H11B 108.5 . .
C10 C11 H11B 108.5 . .
H11A C11 H11B 107.5 . .
N13 C12 C11 112.0(4) . .
N13 C12 H12A 109.2 . .
C11 C12 H12A 109.2 . .
N13 C12 H12B 109.2 . .
C11 C12 H12B 109.2 . .
H12A C12 H12B 107.9 . .
C12 N13 C14 113.5(4) . .
C12 N13 Ag 112.5(3) . 2
C14 N13 Ag 112.3(3) . 2
C12 N13 H13 111.1 . .
C14 N13 H13 99.7 . .
Ag N13 H13 106.8 2 .
N13 C14 C15 115.5(4) . .
N13 C14 H14A 108.4 . .
C15 C14 H14A 108.4 . .
N13 C14 H14B 108.4 . .
C15 C14 H14B 108.4 . .
H14A C14 H14B 107.5 . .
C16 C15 C14 115.5(4) . .
C16 C15 H15A 108.4 . .
C14 C15 H15A 108.4 . .
C16 C15 H15B 108.4 . .
C14 C15 H15B 108.4 . .
H15A C15 H15B 107.5 . .
N17 C16 C15 111.6(4) . .
N17 C16 H16A 109.3 . .
C15 C16 H16A 109.3 . .
N17 C16 H16B 109.3 . .
C15 C16 H16B 109.3 . .
H16A C16 H16B 108.0 . .
C18 N17 C16 112.7(4) . .
C18 N17 Ag 102.4(2) . .
C16 N17 Ag 108.6(3) . .
C18 N17 H17 107.3 . .
C16 N17 H17 93.8 . .
Ag N17 H17 131.9 . .
N17 C18 C2 110.2(3) . .
N17 C18 C19 108.2(4) . .
C2 C18 C19 110.6(4) . .
N17 C18 H18 109.3 . .
C2 C18 H18 109.3 . .
C19 C18 H18 109.3 . .
C18 C19 H19A 110.3 . .
C18 C19 H19B 109.5 . .
H19A C19 H19B 109.5 . .
C18 C19 H19C 108.6 . .
H19A C19 H19C 109.5 . .
H19B C19 H19C 109.5 . .
O21 N22 C23 117.2(4) . .
N22 C23 C24 123.8(5) . .
N22 C23 C26 119.3(4) . .
C24 C23 C26 116.9(4) . .
N25 C24 C23 179.8(7) . .
O27 C26 N28 123.2(5) . .
O27 C26 C23 120.6(5) . .
N28 C26 C23 116.2(5) . .
C26 N28 H28A 127.4 . .
C26 N28 H28B 112.8 . .
H28A N28 H28B 119.3 . .
C32 C31 H31A 115.8 . .
C32 C31 H31B 102.9 . .
H31A C31 H31B 109.4 . .
C32 C31 H31C 109.5 . .
H31A C31 H31C 109.4 . .
H31B C31 H31C 109.5 . .
N33 C32 C31 177.5(8) . .

loop_
_geom_bond_atom_site_label_1
_geom_bond_atom_site_label_2
_geom_bond_distance
_geom_bond_site_symmetry_2
Ag N13 2.271(3) 2_545
Ag N1 2.317(3) .
Ag N9 2.562(3) .
Ag N17 2.578(3) .
N1 C2 1.337(5) .
N1 C6 1.347(5) .
C2 C3 1.374(6) .
C2 C18 1.518(6) .
C3 C4 1.371(7) .
C3 H3 0.9300 .
C4 C5 1.379(7) .
C4 H4 0.9300 .
C5 C6 1.369(6) .
C5 H5 0.9300 .
C6 C7 1.518(6) .
C7 N9 1.463(6) .
C7 C8 1.528(7) .
C7 H7 0.9800 .
C8 H8A 0.9604 .
C8 H8B 0.9598 .
C8 H8C 0.9599 .
N9 C10 1.461(5) .
N9 H9 0.9013 .
C10 C11 1.516(7) .
C10 H10A 0.9700 .
C10 H10B 0.9700 .
C11 C12 1.508(6) .
C11 H11A 0.9700 .
C11 H11B 0.9700 .
C12 N13 1.470(5) .
C12 H12A 0.9700 .
C12 H12B 0.9700 .
N13 C14 1.490(6) .
N13 Ag 2.271(3) 2
N13 H13 0.9646 .
C14 C15 1.529(6) .
C14 H14A 0.9700 .
C14 H14B 0.9700 .
C15 C16 1.510(6) .
C15 H15A 0.9700 .
C15 H15B 0.9700 .
C16 N17 1.470(5) .
C16 H16A 0.9700 .
C16 H16B 0.9700 .
N17 C18 1.467(5) .
N17 H17 1.0412 .
C18 C19 1.542(7) .
C18 H18 0.9800 .
C19 H19A 0.9599 .
C19 H19B 0.9600 .
C19 H19C 0.9596 .
O21 N22 1.291(5) .
N22 C23 1.323(6) .
C23 C24 1.426(7) .
C23 C26 1.476(7) .
C24 N25 1.142(6) .
C26 O27 1.226(6) .
C26 N28 1.313(6) .
N28 H28A 0.8215 .
N28 H28B 0.8879 .
C31 C32 1.439(10) .
C31 H31A 0.9590 .
C31 H31B 0.9598 .
C31 H31C 0.9598 .
C32 N33 1.120(8) .

loop_
_geom_torsion_atom_site_label_1
_geom_torsion_atom_site_label_2
_geom_torsion_atom_site_label_3
_geom_torsion_atom_site_label_4
_geom_torsion
_geom_torsion_site_symmetry_1
_geom_torsion_site_symmetry_4
N13 Ag N1 C2 -106.1(4) 2_545 .
N9 Ag N1 C2 154.8(4) . .
N17 Ag N1 C2 17.6(3) . .
N13 Ag N1 C6 82.3(4) 2_545 .
N9 Ag N1 C6 -16.9(3) . .
N17 Ag N1 C6 -154.1(4) . .
C6 N1 C2 C3 -2.4(7) . .
Ag N1 C2 C3 -174.1(4) . .
C6 N1 C2 C18 176.2(4) . .
Ag N1 C2 C18 4.6(5) . .
N1 C2 C3 C4 0.4(8) . .
C18 C2 C3 C4 -178.2(5) . .
C2 C3 C4 C5 1.3(9) . .
C3 C4 C5 C6 -1.0(9) . .
C2 N1 C6 C5 2.7(7) . .
Ag N1 C6 C5 174.4(4) . .
C2 N1 C6 C7 -178.3(4) . .
Ag N1 C6 C7 -6.6(5) . .
C4 C5 C6 N1 -1.0(8) . .
C4 C5 C6 C7 -179.9(5) . .
N1 C6 C7 N9 44.1(5) . .
C5 C6 C7 N9 -136.9(5) . .
N1 C6 C7 C8 -78.0(5) . .
C5 C6 C7 C8 100.9(6) . .
C6 C7 N9 C10 77.0(5) . .
C8 C7 N9 C10 -160.5(4) . .
C6 C7 N9 Ag -52.7(4) . .
C8 C7 N9 Ag 69.8(4) . .
N13 Ag N9 C10 122.0(3) 2_545 .
N1 Ag N9 C10 -89.3(3) . .
N17 Ag N9 C10 -42.2(4) . .
N13 Ag N9 C7 -112.3(3) 2_545 .
N1 Ag N9 C7 36.4(3) . .
N17 Ag N9 C7 83.5(3) . .
C7 N9 C10 C11 178.8(4) . .
Ag N9 C10 C11 -61.1(5) . .
N9 C10 C11 C12 77.8(5) . .
C10 C11 C12 N13 76.0(5) . .
C11 C12 N13 C14 -172.9(4) . .
C11 C12 N13 Ag 58.2(4) . 2
C12 N13 C14 C15 49.4(5) . .
Ag N13 C14 C15 178.5(3) 2 .
N13 C14 C15 C16 58.8(6) . .
C14 C15 C16 N17 -152.2(4) . .
C15 C16 N17 C18 -170.7(4) . .
C15 C16 N17 Ag 76.6(4) . .
N13 Ag N17 C18 115.0(3) 2_545 .
N1 Ag N17 C18 -35.5(3) . .
N9 Ag N17 C18 -82.7(3) . .
N13 Ag N17 C16 -125.6(3) 2_545 .
N1 Ag N17 C16 83.9(3) . .
N9 Ag N17 C16 36.7(3) . .
C16 N17 C18 C2 -66.1(5) . .
Ag N17 C18 C2 50.4(4) . .
C16 N17 C18 C19 172.9(4) . .
Ag N17 C18 C19 -70.6(4) . .
N1 C2 C18 N17 -41.3(6) . .
C3 C2 C18 N17 137.3(5) . .
N1 C2 C18 C19 78.3(5) . .
C3 C2 C18 C19 -103.1(6) . .
O21 N22 C23 C24 2.0(7) . .
O21 N22 C23 C26 179.6(4) . .
N22 C23 C24 N25 -97(100) . .
C26 C23 C24 N25 85(100) . .
N22 C23 C26 O27 179.1(5) . .
C24 C23 C26 O27 -3.1(7) . .
N22 C23 C26 N28 -1.1(7) . .
C24 C23 C26 N28 176.7(5) . .
